data_2104671
loop_
_publ_author_name
'Udovenko, Anatoly A.'
'Vasiliev, Alexander D.'
'Laptash, Natalia M.'

_publ_section_title
;
 Orientational disorder and phase transitions in crystals of
 dioxofluoromolybdate, (NH~4~)~2~MoO~2~F~4~
;
_journal_issue 1
_journal_name_full 'Acta Crystallographica Section B'
_journal_page_first 34
_journal_page_last 39
_journal_paper_doi 10.1107/S0108768109052987
_journal_volume 66
_journal_year 2010
_chemical_formula_moiety '(F4 Mo O2),2(H4N)'
_chemical_formula_sum 'F4 Mo N2 O2'
_chemical_formula_weight 240.02
_chemical_name_common 'ammonium dioxotetrafluoromolybdate'
_chemical_name_systematic 'ammonium dioxotetrafluoromolybdate'
_space_group_IT_number 62
_symmetry_cell_setting orthorhombic
_symmetry_space_group_name_Hall '-P 2ac 2n'
_symmetry_space_group_name_H-M 'P n m a'
_atom_sites_solution_hydrogens difmap
_atom_sites_solution_primary direct
_atom_sites_solution_secondary difmap
_audit_creation_method SHELXL-97
_cell_angle_alpha 90.00
_cell_angle_beta 90.00
_cell_angle_gamma 90.00
_cell_formula_units_Z 4
_cell_length_a 7.1452(4)
_cell_length_b 5.8979(3)
_cell_length_c 14.2737(7)
_cell_measurement_reflns_used 969
_cell_measurement_temperature 223(2)
_cell_measurement_theta_max 43.36
_cell_measurement_theta_min 2.85
_cell_volume 601.52(5)
_computing_cell_refinement 'Bruker SAINT v6.02a (Bruker, 2000)'
_computing_data_collection 'Bruker Smart v5.054 (Bruker, 1998)'
_computing_data_reduction 'Bruker SAINT v6.02a (Bruker, 2000)'
_computing_molecular_graphics 'Bruker SHELXTL v5.1 (Bruker, 1998)'
_computing_publication_material 'Bruker SHELXTL v5.1 (Bruker, 1998)'
_computing_structure_refinement 'Bruker SHELXTL v5.1 (Bruker, 1998)'
_computing_structure_solution 'Bruker SHELXTL v5.1 (Bruker, 1998)'
_diffrn_ambient_temperature 223(2)
_diffrn_detector_area_resol_mean 8.33
_diffrn_measured_fraction_theta_full 0.980
_diffrn_measured_fraction_theta_max 0.980
_diffrn_measurement_device_type 'Bruker Smart 1000 CCD'
_diffrn_measurement_method '\w scans'
_diffrn_radiation_monochromator graphite
_diffrn_radiation_source 'fine-focus sealed tube'
_diffrn_radiation_type MoK\a
_diffrn_radiation_wavelength 0.71073
_diffrn_reflns_av_R_equivalents 0.0203
_diffrn_reflns_av_sigmaI/netI 0.0130
_diffrn_reflns_limit_h_max 13
_diffrn_reflns_limit_h_min -13
_diffrn_reflns_limit_k_max 10
_diffrn_reflns_limit_k_min -11
_diffrn_reflns_limit_l_max 27
_diffrn_reflns_limit_l_min -26
_diffrn_reflns_number 15861
_diffrn_reflns_theta_full 43.36
_diffrn_reflns_theta_max 43.36
_diffrn_reflns_theta_min 2.85
_exptl_absorpt_coefficient_mu 2.205
_exptl_absorpt_correction_T_max 0.5576
_exptl_absorpt_correction_T_min 0.5576
_exptl_absorpt_correction_type multi-scan
_exptl_absorpt_process_details 'SADABS v.2.03; Bruker 1999'
_exptl_crystal_colour colorless
_exptl_crystal_density_diffrn 2.650
_exptl_crystal_density_method 'not measured'
_exptl_crystal_description sphere
_exptl_crystal_F_000 464
_exptl_crystal_size_max 0.30
_exptl_crystal_size_mid 0.30
_exptl_crystal_size_min 0.30
_refine_diff_density_max 0.746
_refine_diff_density_min -1.560
_refine_ls_extinction_coef 0.0150(15)
_refine_ls_extinction_expression Fc^*^=kFc[1+0.001xFc^2^\l^3^/sin(2\q)]^-1/4^
_refine_ls_extinction_method SHELXL
_refine_ls_goodness_of_fit_ref 1.222
_refine_ls_hydrogen_treatment noref
_refine_ls_matrix_type full
_refine_ls_number_parameters 60
_refine_ls_number_reflns 2362
_refine_ls_number_restraints 0
_refine_ls_restrained_S_all 1.222
_refine_ls_R_factor_all 0.0248
_refine_ls_R_factor_gt 0.0233
_refine_ls_shift/su_max 0.142
_refine_ls_shift/su_mean 0.011
_refine_ls_structure_factor_coef Fsqd
_refine_ls_weighting_details 'calc w=1/[\s^2^(Fo^2^)+(0.0239P)^2^+0.2646P] where P=(Fo^2^+2Fc^2^)/3'
_refine_ls_weighting_scheme calc
_refine_ls_wR_factor_gt 0.0620
_refine_ls_wR_factor_ref 0.0626
_reflns_number_gt 2237
_reflns_number_total 2362
_reflns_threshold_expression >2sigma(I)
_cod_data_source_file bp5027.cif
_cod_data_source_block LT
_cod_depositor_comments
;
The following automatic conversions were performed:
'_symmetry_cell_setting' value 'Orthorhombic' changed to 'orthorhombic'
according to '/home/saulius/struct/CIF-dictionaries/cif_core.dic'
dictionary named 'cif_core.dic' version 2.4.1 from 2010-06-29.

Automatic conversion script
Id: cif_fix_enum 1527 2010-12-29 10:47:43Z saulius 

The following automatic conversions were performed:

'_symmetry_cell_setting' value 'Orthorhombic' changed to
'orthorhombic' according to
/home/saulius/struct/CIF-dictionaries/cif_core.dic dictionary named
'cif_core.dic' version 2.4.1 from 2010-06-29.

Automatic conversion script
Id: cif_fix_values 1715 2011-07-08 13:25:40Z adriana 
;
_cod_original_sg_symbol_H-M Pnma
_cod_database_code 2104671
_cod_database_fobs_code 2104671

loop_
_symmetry_equiv_pos_as_xyz
'x, y, z'
'-x+1/2, -y, z+1/2'
'-x, y+1/2, -z'
'x+1/2, -y+1/2, -z+1/2'
'-x, -y, -z'
'x-1/2, y, -z-1/2'
'x, -y-1/2, z'
'-x-1/2, y-1/2, z-1/2'

loop_
_atom_site_type_symbol
_atom_site_label
_atom_site_fract_x
_atom_site_fract_y
_atom_site_fract_z
_atom_site_U_iso_or_equiv
_atom_site_adp_type
_atom_site_calc_flag
_atom_site_refinement_flags
_atom_site_occupancy
_atom_site_disorder_assembly
_atom_site_disorder_group
Mo Mo1 0.30609(8) 0.2500 0.13002(5) 0.01391(9) Uani d SP 0.4104(14) . .
Mo Mo2 0.28753(7) 0.22779(14) 0.14343(4) 0.01500(12) Uani d P 0.2948(7) . .
N N1 0.29547(17) 0.2500 0.47581(9) 0.02317(19) Uani d S 1 . .
N N2 0.27591(19) 0.7500 0.30300(9) 0.0247(2) Uani d S 1 . .
O O1 0.27924(16) 0.2500 0.26264(7) 0.02634(19) Uani d SP 0.50 . .
F F1 0.27924(16) 0.2500 0.26264(7) 0.02634(19) Uani d SP 0.50 . .
O O2 0.45390(11) 0.02252(14) 0.12209(6) 0.02736(14) Uani d P 0.75 . .
F F2 0.45390(11) 0.02252(14) 0.12209(6) 0.02736(14) Uani d P 0.25 . .
F F3 0.23317(17) 0.2500 0.00101(6) 0.02885(19) Uani d S 1 . .
F F4 0.08373(10) 0.01878(13) 0.13688(5) 0.02548(12) Uani d . 1 . .
H H1 0.3709 0.2500 0.4300 0.065 Uiso d S 1 . .
H H2 0.2260 0.1330 0.4746 0.065 Uiso d . 1 . .
H H3 0.3548 0.2500 0.5260 0.065 Uiso d S 1 . .
H H4 0.3478 0.8696 0.3090 0.065 Uiso d . 1 . .
H H5 0.1863 0.7500 0.3404 0.065 Uiso d S 1 . .
H H6 0.2304 0.7500 0.2453 0.065 Uiso d S 1 . .

loop_
_atom_site_aniso_label
_atom_site_aniso_U_11
_atom_site_aniso_U_22
_atom_site_aniso_U_33
_atom_site_aniso_U_12
_atom_site_aniso_U_13
_atom_site_aniso_U_23
Mo1 0.01203(12) 0.01303(17) 0.01668(17) 0.000 -0.00041(10) 0.000
Mo2 0.01531(12) 0.0136(3) 0.01606(13) 0.00071(9) -0.00052(8) 0.00039(10)
N1 0.0245(5) 0.0249(5) 0.0201(4) 0.000 -0.0001(3) 0.000
N2 0.0241(5) 0.0278(6) 0.0223(4) 0.000 0.0009(3) 0.000
O1 0.0318(5) 0.0309(5) 0.0164(3) 0.000 -0.0026(3) 0.000
F1 0.0318(5) 0.0309(5) 0.0164(3) 0.000 -0.0026(3) 0.000
O2 0.0212(3) 0.0212(3) 0.0397(4) 0.0075(2) -0.0004(2) -0.0029(3)
F2 0.0212(3) 0.0212(3) 0.0397(4) 0.0075(2) -0.0004(2) -0.0029(3)
F3 0.0378(5) 0.0333(5) 0.0155(3) 0.000 -0.0010(3) 0.000
F4 0.0221(2) 0.0220(3) 0.0324(3) -0.0080(2) 0.00431(19) -0.0041(2)

loop_
_atom_type_symbol
_atom_type_description
_atom_type_scat_dispersion_real
_atom_type_scat_dispersion_imag
_atom_type_scat_source
N N 0.0061 0.0033 'International Tables Vol C Tables 4.2.6.8 and 6.1.1.4'
H H 0.0000 0.0000 'International Tables Vol C Tables 4.2.6.8 and 6.1.1.4'
O O 0.0106 0.0060 'International Tables Vol C Tables 4.2.6.8 and 6.1.1.4'
F F 0.0171 0.0103 'International Tables Vol C Tables 4.2.6.8 and 6.1.1.4'
Mo Mo -1.6832 0.6857 'International Tables Vol C Tables 4.2.6.8 and 6.1.1.4'

loop_
_geom_angle_atom_site_label_1
_geom_angle_atom_site_label_2
_geom_angle_atom_site_label_3
_geom_angle_site_symmetry_1
_geom_angle_site_symmetry_3
_geom_angle
_geom_angle_publ_flag
O2 Mo1 F1 7_565 . 97.36(4) ?
O2 Mo1 F1 . . 97.36(4) ?
F1 Mo1 F4 . . 82.94(4) ?
F1 Mo1 F4 . 7_565 82.94(4) ?
O2 Mo1 F3 7_565 . 95.99(4) ?
O2 Mo1 F3 . . 95.99(4) ?
F3 Mo1 F4 . . 80.71(4) ?
F3 Mo1 F4 . 7_565 80.71(4) ?
O2 Mo1 F4 . . 87.75(4) ?
O2 Mo1 F4 7_565 7_565 87.75(4) ?
O2 Mo1 O2 7_565 . 103.26(7) ?
F4 Mo1 F4 . 7_565 81.17(5) ?
F1 Mo1 F3 . . 158.41(6) ?
O2 Mo1 F4 7_565 . 168.81(4) ?
O1 Mo2 F4 . . 94.12(4) ?
O1 Mo2 O2 . . 104.71(5) ?
O1 Mo2 F2 . 7_565 96.95(5) ?
O1 Mo2 F4 . 7_565 88.02(4) ?
O1 Mo2 F3 . . 164.90(6) ?
F4 Mo2 F3 . . 81.37(4) ?
O2 Mo2 F3 . . 90.01(4) ?
F2 Mo2 F3 7_565 . 84.94(4) ?
F3 Mo2 F4 . 7_565 77.31(4) ?
O2 Mo2 F4 . 7_565 167.25(5) ?
O2 Mo2 F2 . 7_565 94.81(6) ?
F2 Mo2 F4 7_565 7_565 82.85(5) ?
F4 Mo2 F4 . 7_565 85.88(5) ?
O2 Mo2 F4 . . 93.66(5) ?
F4 Mo2 F2 . 7_565 163.89(5) ?

loop_
_geom_bond_atom_site_label_1
_geom_bond_atom_site_label_2
_geom_bond_site_symmetry_2
_geom_bond_distance
_geom_bond_publ_flag
Mo1 Mo2 7_565 0.2671(8) ?
Mo1 O2 7_565 1.7112(8) ?
Mo1 O2 . 1.7112(8) ?
Mo1 O1 . 1.9027(12) ?
Mo1 F3 . 1.9139(11) ?
Mo1 F4 . 2.0961(8) ?
Mo1 F4 7_565 2.0961(8) ?
Mo2 Mo2 7_565 0.2619(16) ?
Mo2 O1 . 1.7077(11) ?
Mo2 O2 . 1.7239(10) ?
Mo2 F4 . 1.9101(9) ?
Mo2 F2 7_565 1.9169(10) ?
Mo2 F3 . 2.0738(11) ?
Mo2 F4 7_565 2.0888(9) ?
N1 F4 8_666 2.9230(13) ?
N1 F4 2 2.9230(13) ?
N1 F4 4 2.9478(14) ?
N1 F4 6_656 2.9478(14) ?
N1 F3 2_565 2.9778(3) ?
N1 F3 2 2.9778(3) ?
N1 O1 . 3.0449(17) ?
N1 F2 6_556 3.1160(14) ?
N1 F2 4_455 3.1160(14) ?
N1 F3 6_656 3.1449(17) ?
N1 F2 8_666 3.1808(14) ?
N1 F2 2 3.1808(14) ?
N1 H1 . 0.8474 ?
N1 H2 . 0.8502 ?
N1 H3 . 0.8324 ?
N2 F3 2_565 2.8270(16) ?
N2 F4 6_666 2.8438(13) ?
N2 F4 4 2.8438(13) ?
N2 F2 4_455 3.0034(14) ?
N2 F2 6_566 3.0034(14) ?
N2 O1 . 3.0048(3) ?
N2 O1 1_565 3.0048(3) ?
N2 F4 7_565 3.1655(14) ?
N2 F4 1_565 3.1655(14) ?
N2 F2 7_565 3.2969(15) ?
N2 F2 1_565 3.2969(15) ?
N2 H4 . 0.8768 ?
N2 H5 . 0.8336 ?
N2 H6 . 0.8855 ?
F1 F4 . 2.6520(11) ?
F1 F4 7_565 2.6520(11) ?
F1 O2 . 2.7171(12) ?
F1 O2 7_565 2.7171(12) ?
O2 F3 . 2.6971(12) ?
F3 O2 7_565 2.6971(12) ?
F3 F4 7_565 2.6002(11) ?
F3 F4 . 2.6002(11) ?
O2 O2 7_565 2.6833(16) ?
O2 F4 . 2.6534(11) ?
F4 F4 7_565 2.7274(15) ?
